data_4335716
loop_
_publ_author_name
'Wen-Jing Hu'
'Long-Qing Liu'
'Ming-Liang Ma'
'Xiao-Li Zhao'
'Yahu A. Liu'
'Xian-Qiang Mi'
'Biao Jiang'
'Ke Wen'

_publ_section_title
;
 A Trigonal Prismatic Ligand in the Metal-Mediated Self-Assembly of One-
 and Two-Dimensional Metallosupramolecular Polymers
;
_journal_name_full 'Inorganic Chemistry'
_journal_page_first 9309
_journal_page_last 9319
_journal_paper_doi 10.1021/ic400751n
_journal_volume 52
_journal_year 2013
_chemical_formula_moiety 'C48 H24 Ag2 N14 O18 1.5(C6 H6)'
_chemical_formula_sum 'C57 H33 Ag2 N14 O18'
_chemical_formula_weight 1417.71
_chemical_name_systematic
; 
 ? 
;
_space_group_IT_number 14
_symmetry_cell_setting monoclinic
_symmetry_space_group_name_Hall '-P 2ybc'
_symmetry_space_group_name_H-M 'P 1 21/c 1'
_atom_sites_solution_hydrogens geom
_atom_sites_solution_primary direct
_atom_sites_solution_secondary difmap
_audit_creation_method SHELXL-97
_cell_angle_alpha 90.00
_cell_angle_beta 98.3360(10)
_cell_angle_gamma 90.00
_cell_formula_units_Z 4
_cell_length_a 29.2291(11)
_cell_length_b 20.7698(8)
_cell_length_c 9.1567(4)
_cell_measurement_reflns_used 9683
_cell_measurement_temperature 173(2)
_cell_measurement_theta_max 28.25
_cell_measurement_theta_min 2.46
_cell_volume 5500.1(4)
_computing_cell_refinement 'Bruker SMART'
_computing_data_collection 'Bruker SMART'
_computing_data_reduction 'Bruker SAINT'
_computing_molecular_graphics 'Bruker SHELXTL'
_computing_publication_material 'Bruker SHELXTL'
_computing_structure_refinement 'SHELXL-97 (Sheldrick, 1997)'
_computing_structure_solution 'SHELXS-97 (Sheldrick, 1990)'
_diffrn_ambient_temperature 173(2)
_diffrn_measured_fraction_theta_full 0.999
_diffrn_measured_fraction_theta_max 0.999
_diffrn_measurement_device_type 'CCD area detector'
_diffrn_measurement_method 'phi and omega scans'
_diffrn_radiation_monochromator graphite
_diffrn_radiation_source 'fine-focus sealed tube'
_diffrn_radiation_type MoK\a
_diffrn_radiation_wavelength 0.71073
_diffrn_reflns_av_R_equivalents 0.0222
_diffrn_reflns_av_sigmaI/netI 0.0135
_diffrn_reflns_limit_h_max 34
_diffrn_reflns_limit_h_min -34
_diffrn_reflns_limit_k_max 24
_diffrn_reflns_limit_k_min -24
_diffrn_reflns_limit_l_max 10
_diffrn_reflns_limit_l_min -10
_diffrn_reflns_number 62819
_diffrn_reflns_theta_full 25.01
_diffrn_reflns_theta_max 25.01
_diffrn_reflns_theta_min 1.41
_exptl_absorpt_coefficient_mu 0.804
_exptl_absorpt_correction_T_max 0.9168
_exptl_absorpt_correction_T_min 0.6616
_exptl_absorpt_correction_type multi-scan
_exptl_absorpt_process_details sadabs
_exptl_crystal_colour colorless
_exptl_crystal_density_diffrn 1.712
_exptl_crystal_description block
_exptl_crystal_F_000 2844
_exptl_crystal_size_max 0.56
_exptl_crystal_size_mid 0.53
_exptl_crystal_size_min 0.11
_refine_diff_density_max 0.989
_refine_diff_density_min -0.893
_refine_diff_density_rms 0.056
_refine_ls_extinction_method none
_refine_ls_goodness_of_fit_ref 1.050
_refine_ls_hydrogen_treatment constr
_refine_ls_matrix_type full
_refine_ls_number_parameters 808
_refine_ls_number_reflns 9675
_refine_ls_number_restraints 0
_refine_ls_restrained_S_all 1.050
_refine_ls_R_factor_all 0.0314
_refine_ls_R_factor_gt 0.0279
_refine_ls_shift/su_max 0.001
_refine_ls_shift/su_mean 0.000
_refine_ls_structure_factor_coef Fsqd
_refine_ls_weighting_details 'calc w=1/[\s^2^(Fo^2^)+(0.0290P)^2^+7.2445P] where P=(Fo^2^+2Fc^2^)/3'
_refine_ls_weighting_scheme calc
_refine_ls_wR_factor_gt 0.0680
_refine_ls_wR_factor_ref 0.0708
_reflns_number_gt 8762
_reflns_number_total 9675
_reflns_threshold_expression >2sigma(I)
_cod_data_source_file ic400751n_2.cif
_cod_data_source_block z
_cod_database_code 4335716

loop_
_symmetry_equiv_pos_as_xyz
'x, y, z'
'-x, y+1/2, -z+1/2'
'-x, -y, -z'
'x, -y-1/2, z-1/2'

loop_
_atom_site_label
_atom_site_type_symbol
_atom_site_fract_x
_atom_site_fract_y
_atom_site_fract_z
_atom_site_U_iso_or_equiv
_atom_site_adp_type
_atom_site_occupancy
_atom_site_symmetry_multiplicity
_atom_site_calc_flag
_atom_site_refinement_flags
Ag1 Ag 0.150727(6) -0.203106(9) 0.48330(2) 0.02876(6) Uani 1 1 d .
Ag2 Ag -0.356007(7) -0.201494(9) 0.25558(2) 0.03097(6) Uani 1 1 d .
N1 N 0.07262(6) -0.20238(9) 0.4375(2) 0.0227(4) Uani 1 1 d .
N2 N -0.01626(6) -0.16622(9) 0.3191(2) 0.0235(4) Uani 1 1 d .
N3 N -0.17831(7) -0.15544(10) 0.2152(2) 0.0279(4) Uani 1 1 d .
N4 N -0.26819(8) -0.19167(11) 0.2413(3) 0.0408(6) Uani 1 1 d .
N5 N -0.08418(10) 0.09110(11) -0.2084(3) 0.0483(6) Uani 1 1 d .
N6 N -0.08656(7) -0.00982(9) -0.0113(2) 0.0268(4) Uani 1 1 d .
O1 O -0.01724(6) -0.09649(8) 0.51431(17) 0.0306(4) Uani 1 1 d .
O2 O -0.01298(6) -0.23801(9) 0.12827(19) 0.0355(4) Uani 1 1 d .
O3 O -0.17819(6) -0.23053(9) 0.0296(2) 0.0420(5) Uani 1 1 d .
O4 O -0.18196(6) -0.08079(9) 0.4001(2) 0.0368(4) Uani 1 1 d .
O5 O -0.08570(7) 0.06430(8) 0.17687(18) 0.0347(4) Uani 1 1 d .
O6 O -0.08790(8) -0.08098(9) -0.20602(19) 0.0434(5) Uani 1 1 d .
C1 C 0.00548(8) -0.14106(10) 0.4423(2) 0.0217(5) Uani 1 1 d .
C2 C 0.04992(7) -0.15796(11) 0.5041(2) 0.0218(5) Uani 1 1 d .
H2A H 0.0641 -0.1382 0.5927 0.026 Uiso 1 1 calc R
C3 C 0.05148(8) -0.22964(11) 0.3144(3) 0.0256(5) Uani 1 1 d .
H3A H 0.0666 -0.2622 0.2665 0.031 Uiso 1 1 calc R
C4 C 0.00725(8) -0.21018(11) 0.2569(3) 0.0237(5) Uani 1 1 d .
C5 C -0.24688(9) -0.14563(13) 0.3262(3) 0.0352(6) Uani 1 1 d .
H5A H -0.2624 -0.1246 0.3971 0.042 Uiso 1 1 calc R
C6 C -0.20206(8) -0.12842(12) 0.3110(3) 0.0282(5) Uani 1 1 d .
C7 C -0.20051(9) -0.20081(12) 0.1322(3) 0.0321(6) Uani 1 1 d .
C8 C -0.24527(9) -0.21981(14) 0.1434(3) 0.0424(7) Uani 1 1 d .
H8A H -0.2596 -0.2529 0.0813 0.051 Uiso 1 1 calc R
C9 C -0.09048(8) 0.01119(11) 0.2685(2) 0.0247(5) Uani 1 1 d .
C10 C -0.05104(8) -0.01745(11) 0.3412(2) 0.0247(5) Uani 1 1 d .
H10A H -0.0211 -0.0024 0.3289 0.030 Uiso 1 1 calc R
C11 C -0.05672(8) -0.06873(11) 0.4327(2) 0.0231(5) Uani 1 1 d .
C12 C -0.09960(8) -0.09160(11) 0.4521(2) 0.0246(5) Uani 1 1 d .
H12A H -0.1028 -0.1274 0.5144 0.030 Uiso 1 1 calc R
C13 C -0.13777(8) -0.06055(11) 0.3775(2) 0.0253(5) Uani 1 1 d .
C14 C -0.13416(8) -0.00882(11) 0.2859(3) 0.0268(5) Uani 1 1 d .
H14A H -0.1609 0.0122 0.2366 0.032 Uiso 1 1 calc R
C15 C -0.09060(9) -0.13113(11) -0.1055(2) 0.0286(5) Uani 1 1 d .
C16 C -0.05007(8) -0.15827(11) -0.0360(3) 0.0274(5) Uani 1 1 d .
H16A H -0.0208 -0.1425 -0.0526 0.033 Uiso 1 1 calc R
C17 C -0.05373(8) -0.20901(11) 0.0580(3) 0.0248(5) Uani 1 1 d .
C18 C -0.09568(8) -0.23329(11) 0.0838(3) 0.0260(5) Uani 1 1 d .
H18A H -0.0974 -0.2681 0.1500 0.031 Uiso 1 1 calc R
C19 C -0.13507(8) -0.20502(11) 0.0096(3) 0.0274(5) Uani 1 1 d .
C20 C -0.13341(8) -0.15385(12) -0.0852(3) 0.0299(5) Uani 1 1 d .
H20A H -0.1609 -0.1349 -0.1350 0.036 Uiso 1 1 calc R
C21 C -0.08586(8) 0.05085(11) 0.0310(3) 0.0273(5) Uani 1 1 d .
C22 C -0.08467(10) 0.10201(13) -0.0650(3) 0.0379(6) Uani 1 1 d .
H22A H -0.0842 0.1449 -0.0289 0.045 Uiso 1 1 calc R
C23 C -0.08537(11) 0.03032(14) -0.2535(3) 0.0436(7) Uani 1 1 d .
H23A H -0.0854 0.0209 -0.3550 0.052 Uiso 1 1 calc R
C24 C -0.08658(9) -0.01942(12) -0.1535(3) 0.0313(5) Uani 1 1 d .
O7 O -0.39380(6) -0.06322(8) -0.26668(17) 0.0320(4) Uani 1 1 d .
O8 O -0.35588(8) 0.06322(9) 0.14888(19) 0.0448(5) Uani 1 1 d .
O9 O -0.28426(6) 0.21838(9) -0.13032(19) 0.0345(4) Uani 1 1 d .
O10 O -0.32316(6) 0.09334(9) -0.54707(18) 0.0336(4) Uani 1 1 d .
O11 O -0.48478(5) 0.10787(8) -0.50280(18) 0.0307(4) Uani 1 1 d .
O12 O -0.44554(6) 0.23583(10) -0.0910(2) 0.0460(5) Uani 1 1 d .
N7 N -0.36458(7) -0.10755(10) 0.1123(2) 0.0317(5) Uani 1 1 d .
N8 N -0.37408(7) 0.00207(9) -0.0630(2) 0.0259(4) Uani 1 1 d .
N9 N -0.30501(6) 0.15420(10) -0.3355(2) 0.0252(4) Uani 1 1 d .
N10 N -0.21869(6) 0.17686(10) -0.4166(2) 0.0261(4) Uani 1 1 d .
N11 N -0.55646(8) 0.20044(12) -0.2952(3) 0.0418(6) Uani 1 1 d .
N12 N -0.46383(7) 0.16978(10) -0.2942(2) 0.0292(4) Uani 1 1 d .
C25 C -0.38073(8) -0.05621(11) -0.1189(3) 0.0262(5) Uani 1 1 d .
C26 C -0.37601(9) -0.11213(12) -0.0338(3) 0.0299(5) Uani 1 1 d .
H26A H -0.3809 -0.1531 -0.0794 0.036 Uiso 1 1 calc R
C27 C -0.35783(9) -0.04913(13) 0.1721(3) 0.0331(6) Uani 1 1 d .
H27A H -0.3496 -0.0445 0.2758 0.040 Uiso 1 1 calc R
C28 C -0.36283(9) 0.00467(12) 0.0823(3) 0.0300(5) Uani 1 1 d .
C29 C -0.24967(8) 0.14070(12) -0.5008(3) 0.0265(5) Uani 1 1 d .
H29A H -0.2425 0.1225 -0.5900 0.032 Uiso 1 1 calc R
C30 C -0.29252(8) 0.12987(11) -0.4568(2) 0.0243(5) Uani 1 1 d .
C31 C -0.27365(8) 0.19018(11) -0.2553(3) 0.0252(5) Uani 1 1 d .
C32 C -0.23005(8) 0.20177(11) -0.2922(3) 0.0277(5) Uani 1 1 d .
H32A H -0.2084 0.2272 -0.2296 0.033 Uiso 1 1 calc R
C33 C -0.44141(8) 0.07749(11) -0.4703(2) 0.0231(5) Uani 1 1 d .
C34 C -0.43877(8) 0.02243(11) -0.3850(2) 0.0236(5) Uani 1 1 d .
H34A H -0.4654 0.0053 -0.3507 0.028 Uiso 1 1 calc R
C35 C -0.39636(8) -0.00692(11) -0.3513(2) 0.0238(5) Uani 1 1 d .
C36 C -0.35732(8) 0.01587(11) -0.4026(2) 0.0251(5) Uani 1 1 d .
H36A H -0.3283 -0.0052 -0.3792 0.030 Uiso 1 1 calc R
C37 C -0.36202(8) 0.07060(11) -0.4893(2) 0.0239(5) Uani 1 1 d .
C38 C -0.40364(8) 0.10227(11) -0.5253(2) 0.0238(5) Uani 1 1 d .
H38A H -0.4061 0.1397 -0.5856 0.029 Uiso 1 1 calc R
C39 C -0.40298(8) 0.20311(12) -0.0598(3) 0.0311(6) Uani 1 1 d .
C40 C -0.40074(9) 0.14887(13) 0.0266(3) 0.0333(6) Uani 1 1 d .
H40A H -0.4274 0.1331 0.0633 0.040 Uiso 1 1 calc R
C41 C -0.35890(9) 0.11796(12) 0.0587(3) 0.0311(5) Uani 1 1 d .
C42 C -0.31951(8) 0.14055(12) 0.0092(3) 0.0289(5) Uani 1 1 d .
H42A H -0.2906 0.1195 0.0341 0.035 Uiso 1 1 calc R
C43 C -0.32380(8) 0.19482(11) -0.0777(3) 0.0258(5) Uani 1 1 d .
C44 C -0.36512(8) 0.22709(12) -0.1145(3) 0.0286(5) Uani 1 1 d .
H44A H -0.3673 0.2644 -0.1751 0.034 Uiso 1 1 calc R
C45 C -0.49686(8) 0.14687(11) -0.3942(3) 0.0275(5) Uani 1 1 d .
C46 C -0.54338(8) 0.16109(13) -0.3963(3) 0.0348(6) Uani 1 1 d .
H46A H -0.5659 0.1427 -0.4698 0.042 Uiso 1 1 calc R
C47 C -0.52377(9) 0.22514(15) -0.1950(3) 0.0451(7) Uani 1 1 d .
H47A H -0.5319 0.2540 -0.1225 0.054 Uiso 1 1 calc R
C48 C -0.47784(9) 0.20904(13) -0.1959(3) 0.0357(6) Uani 1 1 d .
C01 C 0.25680(8) 0.07668(13) 1.1228(5) 0.0993(19) Uani 1 1 d G
H01A H 0.2739 0.1136 1.1015 0.119 Uiso 1 1 calc R
C02 C 0.24724(9) 0.02832(18) 1.0179(3) 0.0882(16) Uani 1 1 d G
H02A H 0.2578 0.0322 0.9249 0.106 Uiso 1 1 calc R
C03 C 0.22224(9) -0.02565(14) 1.0490(3) 0.0722(12) Uani 1 1 d G
H03A H 0.2157 -0.0587 0.9773 0.087 Uiso 1 1 calc R
C04 C 0.20681(8) -0.03127(12) 1.1851(4) 0.0712(11) Uani 1 1 d G
H04A H 0.1897 -0.0682 1.2064 0.085 Uiso 1 1 calc R
C05 C 0.21638(10) 0.01709(18) 1.2900(2) 0.0883(16) Uani 1 1 d G
H05A H 0.2058 0.0132 1.3830 0.106 Uiso 1 1 calc R
C06 C 0.24137(10) 0.07106(14) 1.2589(4) 0.0953(18) Uani 1 1 d G
H06A H 0.2479 0.1041 1.3306 0.114 Uiso 1 1 calc R
C07 C -0.47645(11) -0.0058(2) 0.1403(4) 0.0673(11) Uani 1 1 d .
H07A H -0.4599 -0.0101 0.2371 0.081 Uiso 1 1 calc R
C08 C -0.47879(12) -0.0561(2) 0.0441(5) 0.0717(12) Uani 1 1 d .
H08A H -0.4642 -0.0958 0.0745 0.086 Uiso 1 1 calc R
C09 C -0.50228(13) -0.0500(2) -0.0977(5) 0.0691(11) Uani 1 1 d .
H09A H -0.5034 -0.0851 -0.1647 0.083 Uiso 1 1 calc R
N01 N 0.16929(7) -0.16777(10) 0.8250(2) 0.0275(4) Uani 1 1 d .
N02 N -0.34202(7) -0.18056(10) 0.5823(2) 0.0298(5) Uani 1 1 d .
O01 O 0.19145(7) -0.12745(9) 0.7646(2) 0.0451(5) Uani 1 1 d .
O02 O 0.17376(7) -0.17271(10) 0.96122(19) 0.0433(5) Uani 1 1 d .
O03 O 0.14209(6) -0.20545(9) 0.74672(19) 0.0341(4) Uani 1 1 d .
O04 O -0.33516(9) -0.18154(10) 0.7194(2) 0.0527(6) Uani 1 1 d .
O05 O -0.35630(8) -0.23079(10) 0.5157(2) 0.0538(6) Uani 1 1 d .
O06 O -0.33437(7) -0.13199(9) 0.5108(2) 0.0407(4) Uani 1 1 d .

loop_
_atom_site_aniso_label
_atom_site_aniso_U_11
_atom_site_aniso_U_22
_atom_site_aniso_U_33
_atom_site_aniso_U_23
_atom_site_aniso_U_13
_atom_site_aniso_U_12
Ag1 0.01634(9) 0.04003(12) 0.03045(11) -0.00230(8) 0.00522(7) -0.00380(7)
Ag2 0.03503(11) 0.02837(11) 0.02873(11) 0.00399(7) 0.00198(8) -0.00013(7)
N1 0.0176(9) 0.0263(10) 0.0239(10) 0.0041(8) 0.0020(7) -0.0011(7)
N2 0.0221(9) 0.0238(10) 0.0233(10) -0.0044(8) -0.0009(8) 0.0022(8)
N3 0.0217(10) 0.0305(11) 0.0317(11) -0.0024(9) 0.0038(8) -0.0023(8)
N4 0.0254(11) 0.0420(13) 0.0561(15) -0.0038(11) 0.0097(10) -0.0069(10)
N5 0.0793(19) 0.0339(13) 0.0363(13) 0.0062(10) 0.0240(13) -0.0036(12)
N6 0.0323(11) 0.0251(10) 0.0233(10) -0.0005(8) 0.0057(8) 0.0005(8)
O1 0.0293(9) 0.0354(9) 0.0243(8) -0.0107(7) -0.0057(7) 0.0113(7)
O2 0.0286(9) 0.0381(10) 0.0355(10) -0.0185(8) -0.0096(7) 0.0146(8)
O3 0.0258(9) 0.0437(11) 0.0580(12) -0.0252(10) 0.0111(8) -0.0114(8)
O4 0.0256(9) 0.0499(11) 0.0374(10) -0.0156(9) 0.0129(8) -0.0084(8)
O5 0.0571(12) 0.0211(8) 0.0262(9) -0.0024(7) 0.0075(8) -0.0016(8)
O6 0.0827(15) 0.0285(10) 0.0205(9) -0.0024(7) 0.0125(9) 0.0031(9)
C1 0.0233(11) 0.0208(11) 0.0213(11) 0.0005(9) 0.0038(9) 0.0001(9)
C2 0.0213(11) 0.0238(11) 0.0199(11) 0.0017(9) 0.0014(9) -0.0026(9)
C3 0.0225(11) 0.0252(12) 0.0291(12) -0.0029(10) 0.0034(9) 0.0031(9)
C4 0.0216(11) 0.0242(11) 0.0244(12) -0.0041(9) -0.0001(9) 0.0010(9)
C5 0.0263(13) 0.0403(15) 0.0405(15) -0.0002(12) 0.0104(11) -0.0014(11)
C6 0.0231(12) 0.0326(13) 0.0288(12) 0.0012(10) 0.0031(10) -0.0016(10)
C7 0.0257(12) 0.0303(13) 0.0407(15) -0.0061(11) 0.0054(11) -0.0024(10)
C8 0.0260(13) 0.0408(15) 0.0611(19) -0.0130(14) 0.0087(13) -0.0100(11)
C9 0.0352(13) 0.0194(11) 0.0199(11) -0.0049(9) 0.0053(9) 0.0004(9)
C10 0.0246(11) 0.0260(12) 0.0240(11) -0.0112(9) 0.0055(9) -0.0042(9)
C11 0.0241(11) 0.0239(11) 0.0200(11) -0.0092(9) -0.0011(9) 0.0052(9)
C12 0.0329(13) 0.0231(11) 0.0179(11) -0.0046(9) 0.0039(9) -0.0014(9)
C13 0.0220(11) 0.0306(12) 0.0243(11) -0.0105(10) 0.0067(9) -0.0024(9)
C14 0.0245(12) 0.0299(13) 0.0246(12) -0.0080(10) -0.0011(9) 0.0068(10)
C15 0.0431(14) 0.0236(12) 0.0189(11) -0.0057(9) 0.0045(10) 0.0020(10)
C16 0.0260(12) 0.0300(13) 0.0271(12) -0.0122(10) 0.0071(10) -0.0033(10)
C17 0.0225(11) 0.0271(12) 0.0227(12) -0.0125(9) -0.0039(9) 0.0058(9)
C18 0.0321(13) 0.0210(11) 0.0245(11) -0.0063(9) 0.0025(10) 0.0001(9)
C19 0.0225(12) 0.0294(13) 0.0303(13) -0.0139(10) 0.0034(10) -0.0037(9)
C20 0.0282(12) 0.0325(13) 0.0263(12) -0.0109(10) -0.0056(10) 0.0079(10)
C21 0.0286(12) 0.0275(12) 0.0268(12) -0.0015(10) 0.0079(10) -0.0014(10)
C22 0.0539(17) 0.0255(13) 0.0369(15) 0.0017(11) 0.0154(13) -0.0029(12)
C23 0.069(2) 0.0374(16) 0.0284(14) 0.0025(12) 0.0198(13) -0.0005(14)
C24 0.0411(14) 0.0282(13) 0.0260(12) -0.0007(10) 0.0095(11) 0.0006(11)
O7 0.0521(11) 0.0221(8) 0.0210(8) 0.0004(7) 0.0023(8) 0.0014(8)
O8 0.0781(15) 0.0354(10) 0.0193(9) -0.0009(8) 0.0013(9) -0.0111(10)
O9 0.0297(9) 0.0403(10) 0.0358(10) -0.0168(8) 0.0122(8) -0.0153(8)
O10 0.0246(9) 0.0543(11) 0.0237(8) -0.0118(8) 0.0090(7) -0.0171(8)
O11 0.0215(8) 0.0376(10) 0.0311(9) -0.0026(8) -0.0026(7) 0.0044(7)
O12 0.0264(9) 0.0478(12) 0.0616(13) -0.0300(10) -0.0013(9) 0.0087(8)
N7 0.0329(11) 0.0362(12) 0.0273(11) 0.0064(9) 0.0088(9) 0.0054(9)
N8 0.0285(10) 0.0286(11) 0.0212(10) 0.0008(8) 0.0053(8) 0.0000(8)
N9 0.0213(9) 0.0301(10) 0.0250(10) -0.0027(8) 0.0054(8) -0.0047(8)
N10 0.0191(9) 0.0336(11) 0.0257(10) 0.0032(9) 0.0036(8) -0.0038(8)
N11 0.0274(12) 0.0484(14) 0.0491(14) -0.0049(11) 0.0035(10) 0.0096(10)
N12 0.0230(10) 0.0280(11) 0.0364(11) -0.0027(9) 0.0039(9) 0.0015(8)
C25 0.0280(12) 0.0288(13) 0.0225(11) 0.0024(10) 0.0064(9) 0.0027(10)
C26 0.0340(13) 0.0296(13) 0.0274(13) 0.0022(10) 0.0092(10) 0.0047(10)
C27 0.0368(14) 0.0418(15) 0.0205(12) 0.0033(11) 0.0033(10) -0.0014(11)
C28 0.0343(13) 0.0331(13) 0.0226(12) -0.0004(10) 0.0044(10) -0.0035(11)
C29 0.0230(11) 0.0337(13) 0.0232(11) 0.0001(10) 0.0052(9) -0.0035(10)
C30 0.0220(11) 0.0294(12) 0.0215(11) 0.0000(9) 0.0032(9) -0.0039(9)
C31 0.0259(12) 0.0259(12) 0.0245(12) -0.0029(9) 0.0054(9) -0.0035(9)
C32 0.0240(12) 0.0318(13) 0.0271(12) -0.0007(10) 0.0026(10) -0.0078(10)
C33 0.0206(11) 0.0268(12) 0.0209(11) -0.0046(9) -0.0003(9) -0.0005(9)
C34 0.0240(11) 0.0275(12) 0.0201(11) -0.0034(9) 0.0058(9) -0.0066(9)
C35 0.0341(13) 0.0206(11) 0.0162(11) -0.0028(9) 0.0019(9) 0.0000(9)
C36 0.0234(11) 0.0302(12) 0.0210(11) -0.0091(10) 0.0012(9) 0.0040(9)
C37 0.0214(11) 0.0320(12) 0.0193(11) -0.0076(9) 0.0063(9) -0.0091(9)
C38 0.0292(12) 0.0222(11) 0.0191(11) -0.0009(9) 0.0007(9) -0.0054(9)
C39 0.0252(12) 0.0333(14) 0.0346(14) -0.0180(11) 0.0033(10) 0.0008(10)
C40 0.0305(13) 0.0415(15) 0.0306(13) -0.0144(11) 0.0131(10) -0.0122(11)
C41 0.0453(15) 0.0296(13) 0.0181(11) -0.0065(10) 0.0032(10) -0.0065(11)
C42 0.0283(12) 0.0324(13) 0.0246(12) -0.0091(10) -0.0008(10) 0.0019(10)
C43 0.0253(12) 0.0295(12) 0.0236(12) -0.0121(10) 0.0066(9) -0.0075(9)
C44 0.0337(13) 0.0242(12) 0.0277(12) -0.0084(10) 0.0036(10) -0.0014(10)
C45 0.0233(12) 0.0267(12) 0.0321(13) 0.0023(10) 0.0026(10) 0.0028(9)
C46 0.0232(12) 0.0414(15) 0.0381(14) 0.0024(12) -0.0013(10) 0.0027(11)
C47 0.0303(14) 0.0488(17) 0.0553(18) -0.0148(14) 0.0031(13) 0.0106(12)
C48 0.0273(13) 0.0341(14) 0.0450(16) -0.0086(12) 0.0028(11) 0.0037(11)
C01 0.034(2) 0.073(3) 0.180(6) 0.049(4) -0.022(3) -0.0028(19)
C02 0.047(2) 0.156(5) 0.064(3) 0.036(3) 0.0157(19) 0.045(3)
C03 0.056(2) 0.077(3) 0.073(3) -0.033(2) -0.0239(19) 0.032(2)
C04 0.046(2) 0.064(2) 0.101(3) 0.025(2) 0.004(2) 0.0153(17)
C05 0.083(3) 0.133(4) 0.046(2) -0.002(2) 0.001(2) 0.065(3)
C06 0.076(3) 0.071(3) 0.118(4) -0.041(3) -0.055(3) 0.033(2)
C07 0.0359(17) 0.120(4) 0.050(2) 0.013(2) 0.0172(15) -0.007(2)
C08 0.047(2) 0.079(3) 0.100(3) 0.041(3) 0.045(2) 0.0115(18)
C09 0.054(2) 0.080(3) 0.083(3) -0.014(2) 0.043(2) -0.025(2)
N01 0.0270(10) 0.0293(11) 0.0279(11) 0.0012(9) 0.0098(9) 0.0070(9)
N02 0.0251(10) 0.0330(12) 0.0325(12) 0.0004(10) 0.0080(9) 0.0079(9)
O01 0.0560(13) 0.0368(11) 0.0492(12) -0.0008(9) 0.0300(10) -0.0073(9)
O02 0.0615(13) 0.0437(11) 0.0247(10) -0.0012(8) 0.0062(9) -0.0017(10)
O03 0.0252(9) 0.0468(11) 0.0301(9) -0.0037(8) 0.0030(7) -0.0031(8)
O04 0.0867(17) 0.0422(12) 0.0321(11) -0.0022(9) 0.0183(11) 0.0125(11)
O05 0.0720(15) 0.0359(11) 0.0447(12) 0.0025(9) -0.0211(11) -0.0108(10)
O06 0.0517(12) 0.0357(10) 0.0380(10) 0.0036(8) 0.0176(9) -0.0024(9)

loop_
_atom_type_symbol
_atom_type_description
_atom_type_scat_dispersion_real
_atom_type_scat_dispersion_imag
_atom_type_scat_source
C C 0.0033 0.0016 'International Tables Vol C Tables 4.2.6.8 and 6.1.1.4'
H H 0.0000 0.0000 'International Tables Vol C Tables 4.2.6.8 and 6.1.1.4'
N N 0.0061 0.0033 'International Tables Vol C Tables 4.2.6.8 and 6.1.1.4'
O O 0.0106 0.0060 'International Tables Vol C Tables 4.2.6.8 and 6.1.1.4'
Ag Ag -0.8971 1.1015 'International Tables Vol C Tables 4.2.6.8 and 6.1.1.4'

loop_
_geom_angle_atom_site_label_1
_geom_angle_atom_site_label_2
_geom_angle_atom_site_label_3
_geom_angle
_geom_angle_site_symmetry_1
_geom_angle_site_symmetry_3
N10 Ag1 N1 149.74(7) 3 .
N10 Ag1 O03 119.70(6) 3 .
N1 Ag1 O03 86.41(6) . .
N7 Ag2 O05 137.11(7) . .
N7 Ag2 O04 137.05(7) . 4
O05 Ag2 O04 85.65(7) . 4
N7 Ag2 N4 86.14(7) . .
O05 Ag2 N4 102.16(8) . .
O04 Ag2 N4 79.10(8) 4 .
N7 Ag2 N11 92.46(7) . 3_455
O05 Ag2 N11 74.28(8) . 3_455
O04 Ag2 N11 106.39(7) 4 3_455
N4 Ag2 N11 172.98(8) . 3_455
C3 N1 C2 118.71(19) . .
C3 N1 Ag1 119.11(15) . .
C2 N1 Ag1 118.41(15) . .
C1 N2 C4 115.24(19) . .
C6 N3 C7 115.1(2) . .
C5 N4 C8 118.1(2) . .
C5 N4 Ag2 114.20(17) . .
C8 N4 Ag2 126.70(18) . .
C23 N5 C22 117.6(2) . .
C24 N6 C21 115.7(2) . .
C1 O1 C11 116.19(17) . .
C4 O2 C17 116.46(17) . .
C7 O3 C19 116.51(18) . .
C6 O4 C13 117.19(18) . .
C21 O5 C9 115.94(18) . .
C24 O6 C15 117.82(18) . .
N2 C1 O1 118.31(19) . .
N2 C1 C2 123.8(2) . .
O1 C1 C2 117.93(19) . .
N1 C2 C1 119.2(2) . .
N1 C2 H2A 120.4 . .
C1 C2 H2A 120.4 . .
N1 C3 C4 119.4(2) . .
N1 C3 H3A 120.3 . .
C4 C3 H3A 120.3 . .
N2 C4 O2 118.48(19) . .
N2 C4 C3 123.6(2) . .
O2 C4 C3 117.9(2) . .
N4 C5 C6 119.8(2) . .
N4 C5 H5A 120.1 . .
C6 C5 H5A 120.1 . .
N3 C6 O4 119.0(2) . .
N3 C6 C5 123.6(2) . .
O4 C6 C5 117.4(2) . .
N3 C7 O3 118.3(2) . .
N3 C7 C8 123.5(2) . .
O3 C7 C8 118.2(2) . .
N4 C8 C7 119.9(3) . .
N4 C8 H8A 120.0 . .
C7 C8 H8A 120.0 . .
C14 C9 C10 122.6(2) . .
C14 C9 O5 118.8(2) . .
C10 C9 O5 118.6(2) . .
C11 C10 C9 117.4(2) . .
C11 C10 H10A 121.3 . .
C9 C10 H10A 121.3 . .
C12 C11 C10 122.5(2) . .
C12 C11 O1 118.9(2) . .
C10 C11 O1 118.6(2) . .
C11 C12 C13 117.4(2) . .
C11 C12 H12A 121.3 . .
C13 C12 H12A 121.3 . .
C14 C13 C12 122.6(2) . .
C14 C13 O4 118.5(2) . .
C12 C13 O4 118.9(2) . .
C9 C14 C13 117.5(2) . .
C9 C14 H14A 121.3 . .
C13 C14 H14A 121.3 . .
C20 C15 C16 122.3(2) . .
C20 C15 O6 118.9(2) . .
C16 C15 O6 118.7(2) . .
C17 C16 C15 117.5(2) . .
C17 C16 H16A 121.2 . .
C15 C16 H16A 121.2 . .
C16 C17 C18 122.7(2) . .
C16 C17 O2 118.5(2) . .
C18 C17 O2 118.8(2) . .
C17 C18 C19 117.4(2) . .
C17 C18 H18A 121.3 . .
C19 C18 H18A 121.3 . .
C20 C19 C18 122.4(2) . .
C20 C19 O3 119.2(2) . .
C18 C19 O3 118.4(2) . .
C15 C20 C19 117.8(2) . .
C15 C20 H20A 121.1 . .
C19 C20 H20A 121.1 . .
N6 C21 O5 118.8(2) . .
N6 C21 C22 123.3(2) . .
O5 C21 C22 117.9(2) . .
N5 C22 C21 120.0(2) . .
N5 C22 H22A 120.0 . .
C21 C22 H22A 120.0 . .
N5 C23 C24 120.4(2) . .
N5 C23 H23A 119.8 . .
C24 C23 H23A 119.8 . .
N6 C24 O6 119.1(2) . .
N6 C24 C23 123.0(2) . .
O6 C24 C23 117.9(2) . .
C25 O7 C35 116.51(18) . .
C28 O8 C41 117.91(18) . .
C31 O9 C43 115.97(17) . .
C30 O10 C37 117.18(17) . .
C45 O11 C33 115.53(17) . .
C48 O12 C39 116.49(19) . .
C27 N7 C26 118.5(2) . .
C27 N7 Ag2 122.01(16) . .
C26 N7 Ag2 119.50(17) . .
C25 N8 C28 115.4(2) . .
C30 N9 C31 115.53(19) . .
C29 N10 C32 118.7(2) . .
C29 N10 Ag1 122.47(16) . 3
C32 N10 Ag1 118.71(15) . 3
C47 N11 C46 117.8(2) . .
C47 N11 Ag2 121.15(19) . 3_455
C46 N11 Ag2 118.87(18) . 3_455
C45 N12 C48 115.3(2) . .
N8 C25 O7 119.3(2) . .
N8 C25 C26 123.5(2) . .
O7 C25 C26 117.2(2) . .
N7 C26 C25 119.4(2) . .
N7 C26 H26A 120.3 . .
C25 C26 H26A 120.3 . .
N7 C27 C28 119.6(2) . .
N7 C27 H27A 120.2 . .
C28 C27 H27A 120.2 . .
N8 C28 O8 119.0(2) . .
N8 C28 C27 123.6(2) . .
O8 C28 C27 117.3(2) . .
N10 C29 C30 119.3(2) . .
N10 C29 H29A 120.4 . .
C30 C29 H29A 120.4 . .
N9 C30 O10 119.21(19) . .
N9 C30 C29 123.6(2) . .
O10 C30 C29 117.1(2) . .
N9 C31 O9 119.2(2) . .
N9 C31 C32 123.5(2) . .
O9 C31 C32 117.4(2) . .
N10 C32 C31 119.4(2) . .
N10 C32 H32A 120.3 . .
C31 C32 H32A 120.3 . .
C38 C33 C34 122.3(2) . .
C38 C33 O11 120.0(2) . .
C34 C33 O11 117.7(2) . .
C35 C34 C33 117.9(2) . .
C35 C34 H34A 121.0 . .
C33 C34 H34A 121.0 . .
C34 C35 C36 122.3(2) . .
C34 C35 O7 118.0(2) . .
C36 C35 O7 119.7(2) . .
C35 C36 C37 117.4(2) . .
C35 C36 H36A 121.3 . .
C37 C36 H36A 121.3 . .
C38 C37 C36 122.7(2) . .
C38 C37 O10 118.9(2) . .
C36 C37 O10 118.4(2) . .
C33 C38 C37 117.4(2) . .
C33 C38 H38A 121.3 . .
C37 C38 H38A 121.3 . .
C44 C39 C40 122.3(2) . .
C44 C39 O12 119.1(2) . .
C40 C39 O12 118.6(2) . .
C39 C40 C41 118.2(2) . .
C39 C40 H40A 120.9 . .
C41 C40 H40A 120.9 . .
C40 C41 C42 122.0(2) . .
C40 C41 O8 118.9(2) . .
C42 C41 O8 119.1(2) . .
C43 C42 C41 117.3(2) . .
C43 C42 H42A 121.4 . .
C41 C42 H42A 121.4 . .
C42 C43 C44 122.9(2) . .
C42 C43 O9 118.3(2) . .
C44 C43 O9 118.8(2) . .
C39 C44 C43 117.3(2) . .
C39 C44 H44A 121.4 . .
C43 C44 H44A 121.4 . .
N12 C45 O11 118.5(2) . .
N12 C45 C46 123.3(2) . .
O11 C45 C46 118.1(2) . .
N11 C46 C45 120.0(2) . .
N11 C46 H46A 120.0 . .
C45 C46 H46A 120.0 . .
N11 C47 C48 120.2(3) . .
N11 C47 H47A 119.9 . .
C48 C47 H47A 119.9 . .
N12 C48 O12 118.7(2) . .
N12 C48 C47 123.3(2) . .
O12 C48 C47 118.0(2) . .
C02 C01 C06 120.0 . .
C02 C01 H01A 120.0 . .
C06 C01 H01A 120.0 . .
C01 C02 C03 120.0 . .
C01 C02 H02A 120.0 . .
C03 C02 H02A 120.0 . .
C04 C03 C02 120.0 . .
C04 C03 H03A 120.0 . .
C02 C03 H03A 120.0 . .
C03 C04 C05 120.0 . .
C03 C04 H04A 120.0 . .
C05 C04 H04A 120.0 . .
C04 C05 C06 120.0 . .
C04 C05 H05A 120.0 . .
C06 C05 H05A 120.0 . .
C05 C06 C01 120.0 . .
C05 C06 H06A 120.0 . .
C01 C06 H06A 120.0 . .
C09 C07 C08 119.7(4) 3_455 .
C09 C07 H07A 120.2 3_455 .
C08 C07 H07A 120.2 . .
C07 C08 C09 120.6(4) . .
C07 C08 H08A 119.7 . .
C09 C08 H08A 119.7 . .
C07 C09 C08 119.8(4) 3_455 .
C07 C09 H09A 120.1 3_455 .
C08 C09 H09A 120.1 . .
O01 N01 O02 121.4(2) . .
O01 N01 O03 119.5(2) . .
O02 N01 O03 119.1(2) . .
O06 N02 O04 122.1(2) . .
O06 N02 O05 119.6(2) . .
O04 N02 O05 118.2(2) . .
N01 O03 Ag1 113.50(14) . .
N02 O04 Ag2 98.09(16) . 4_556
N02 O05 Ag2 102.62(15) . .

loop_
_geom_bond_atom_site_label_1
_geom_bond_atom_site_label_2
_geom_bond_distance
_geom_bond_site_symmetry_2
Ag1 N10 2.2291(18) 3
Ag1 N1 2.2607(18) .
Ag1 O03 2.4619(17) .
Ag2 N7 2.344(2) .
Ag2 O05 2.460(2) .
Ag2 O04 2.538(2) 4
Ag2 N4 2.597(2) .
Ag2 N11 2.636(2) 3_455
N1 C3 1.331(3) .
N1 C2 1.334(3) .
N2 C1 1.319(3) .
N2 C4 1.321(3) .
N3 C6 1.320(3) .
N3 C7 1.321(3) .
N4 C5 1.329(4) .
N4 C8 1.330(4) .
N5 C23 1.327(4) .
N5 C22 1.334(4) .
N6 C24 1.317(3) .
N6 C21 1.318(3) .
O1 C1 1.364(3) .
O1 C11 1.405(3) .
O2 C4 1.367(3) .
O2 C17 1.405(3) .
O3 C7 1.367(3) .
O3 C19 1.403(3) .
O4 C6 1.360(3) .
O4 C13 1.402(3) .
O5 C21 1.364(3) .
O5 C9 1.405(3) .
O6 C24 1.365(3) .
O6 C15 1.400(3) .
C1 C2 1.385(3) .
C2 H2A 0.9500 .
C3 C4 1.384(3) .
C3 H3A 0.9500 .
C5 C6 1.384(3) .
C5 H5A 0.9500 .
C7 C8 1.385(4) .
C8 H8A 0.9500 .
C9 C14 1.374(3) .
C9 C10 1.380(3) .
C10 C11 1.379(3) .
C10 H10A 0.9500 .
C11 C12 1.376(3) .
C12 C13 1.381(3) .
C12 H12A 0.9500 .
C13 C14 1.376(3) .
C14 H14A 0.9500 .
C15 C20 1.375(4) .
C15 C16 1.381(3) .
C16 C17 1.375(4) .
C16 H16A 0.9500 .
C17 C18 1.378(3) .
C18 C19 1.380(3) .
C18 H18A 0.9500 .
C19 C20 1.378(4) .
C20 H20A 0.9500 .
C21 C22 1.383(3) .
C22 H22A 0.9500 .
C23 C24 1.384(4) .
C23 H23A 0.9500 .
O7 C25 1.360(3) .
O7 C35 1.399(3) .
O8 C28 1.362(3) .
O8 C41 1.401(3) .
O9 C31 1.361(3) .
O9 C43 1.403(3) .
O10 C30 1.359(3) .
O10 C37 1.403(3) .
O11 C45 1.368(3) .
O11 C33 1.409(3) .
O12 C48 1.364(3) .
O12 C39 1.410(3) .
N7 C27 1.334(3) .
N7 C26 1.335(3) .
N8 C25 1.317(3) .
N8 C28 1.325(3) .
N9 C30 1.318(3) .
N9 C31 1.320(3) .
N10 C29 1.333(3) .
N10 C32 1.336(3) .
N10 Ag1 2.2291(18) 3
N11 C47 1.328(4) .
N11 C46 1.332(4) .
N11 Ag2 2.636(2) 3_455
N12 C45 1.319(3) .
N12 C48 1.323(3) .
C25 C26 1.394(3) .
C26 H26A 0.9500 .
C27 C28 1.383(4) .
C27 H27A 0.9500 .
C29 C30 1.389(3) .
C29 H29A 0.9500 .
C31 C32 1.386(3) .
C32 H32A 0.9500 .
C33 C38 1.378(3) .
C33 C34 1.381(3) .
C34 C35 1.376(3) .
C34 H34A 0.9500 .
C35 C36 1.379(3) .
C36 C37 1.382(3) .
C36 H36A 0.9500 .
C37 C38 1.380(3) .
C38 H38A 0.9500 .
C39 C44 1.372(4) .
C39 C40 1.373(4) .
C40 C41 1.375(4) .
C40 H40A 0.9500 .
C41 C42 1.379(4) .
C42 C43 1.375(4) .
C42 H42A 0.9500 .
C43 C44 1.379(3) .
C44 H44A 0.9500 .
C45 C46 1.389(3) .
C46 H46A 0.9500 .
C47 C48 1.385(4) .
C47 H47A 0.9500 .
C01 C02 1.3900 .
C01 C06 1.3900 .
C01 H01A 0.9500 .
C02 C03 1.3900 .
C02 H02A 0.9500 .
C03 C04 1.3900 .
C03 H03A 0.9500 .
C04 C05 1.3900 .
C04 H04A 0.9500 .
C05 C06 1.3900 .
C05 H05A 0.9500 .
C06 H06A 0.9500 .
C07 C09 1.347(6) 3_455
C07 C08 1.362(6) .
C07 H07A 0.9500 .
C08 C09 1.383(6) .
C08 H08A 0.9500 .
C09 C07 1.347(6) 3_455
C09 H09A 0.9500 .
N01 O01 1.237(3) .
N01 O02 1.239(3) .
N01 O03 1.262(3) .
N02 O06 1.241(3) .
N02 O04 1.243(3) .
N02 O05 1.249(3) .
O04 Ag2 2.538(2) 4_556

loop_
_geom_torsion_atom_site_label_1
_geom_torsion_atom_site_label_2
_geom_torsion_atom_site_label_3
_geom_torsion_atom_site_label_4
_geom_torsion
_geom_torsion_site_symmetry_1
_geom_torsion_site_symmetry_4
N10 Ag1 N1 C3 59.2(2) 3 .
O03 Ag1 N1 C3 -149.45(17) . .
N10 Ag1 N1 C2 -98.7(2) 3 .
O03 Ag1 N1 C2 52.68(16) . .
N7 Ag2 N4 C5 74.7(2) . .
O05 Ag2 N4 C5 -62.8(2) . .
O04 Ag2 N4 C5 -145.9(2) 4 .
N11 Ag2 N4 C5 -4.0(8) 3_455 .
N7 Ag2 N4 C8 -93.8(3) . .
O05 Ag2 N4 C8 128.8(2) . .
O04 Ag2 N4 C8 45.7(2) 4 .
N11 Ag2 N4 C8 -172.4(6) 3_455 .
C4 N2 C1 O1 -178.4(2) . .
C4 N2 C1 C2 0.6(3) . .
C11 O1 C1 N2 -16.3(3) . .
C11 O1 C1 C2 164.6(2) . .
C3 N1 C2 C1 -0.8(3) . .
Ag1 N1 C2 C1 157.17(16) . .
N2 C1 C2 N1 -0.4(3) . .
O1 C1 C2 N1 178.68(19) . .
C2 N1 C3 C4 1.6(3) . .
Ag1 N1 C3 C4 -156.18(17) . .
C1 N2 C4 O2 -179.5(2) . .
C1 N2 C4 C3 0.3(3) . .
C17 O2 C4 N2 11.6(3) . .
C17 O2 C4 C3 -168.2(2) . .
N1 C3 C4 N2 -1.4(4) . .
N1 C3 C4 O2 178.4(2) . .
C8 N4 C5 C6 -0.1(4) . .
Ag2 N4 C5 C6 -169.55(19) . .
C7 N3 C6 O4 -179.4(2) . .
C7 N3 C6 C5 0.3(4) . .
C13 O4 C6 N3 3.9(3) . .
C13 O4 C6 C5 -175.8(2) . .
N4 C5 C6 N3 0.0(4) . .
N4 C5 C6 O4 179.6(2) . .
C6 N3 C7 O3 179.4(2) . .
C6 N3 C7 C8 -0.4(4) . .
C19 O3 C7 N3 -7.0(4) . .
C19 O3 C7 C8 172.9(3) . .
C5 N4 C8 C7 -0.1(4) . .
Ag2 N4 C8 C7 167.9(2) . .
N3 C7 C8 N4 0.4(5) . .
O3 C7 C8 N4 -179.5(3) . .
C21 O5 C9 C14 -87.8(3) . .
C21 O5 C9 C10 94.3(3) . .
C14 C9 C10 C11 1.0(3) . .
O5 C9 C10 C11 178.82(19) . .
C9 C10 C11 C12 0.3(3) . .
C9 C10 C11 O1 -176.52(18) . .
C1 O1 C11 C12 99.6(2) . .
C1 O1 C11 C10 -83.4(2) . .
C10 C11 C12 C13 -0.9(3) . .
O1 C11 C12 C13 175.87(19) . .
C11 C12 C13 C14 0.4(3) . .
C11 C12 C13 O4 -177.15(19) . .
C6 O4 C13 C14 93.6(3) . .
C6 O4 C13 C12 -88.8(3) . .
C10 C9 C14 C13 -1.5(3) . .
O5 C9 C14 C13 -179.35(19) . .
C12 C13 C14 C9 0.8(3) . .
O4 C13 C14 C9 178.34(19) . .
C24 O6 C15 C20 92.1(3) . .
C24 O6 C15 C16 -91.3(3) . .
C20 C15 C16 C17 -1.1(3) . .
O6 C15 C16 C17 -177.64(19) . .
C15 C16 C17 C18 0.4(3) . .
C15 C16 C17 O2 179.09(19) . .
C4 O2 C17 C16 85.6(3) . .
C4 O2 C17 C18 -95.7(3) . .
C16 C17 C18 C19 0.7(3) . .
O2 C17 C18 C19 -178.07(19) . .
C17 C18 C19 C20 -1.0(3) . .
C17 C18 C19 O3 177.52(19) . .
C7 O3 C19 C20 -85.0(3) . .
C7 O3 C19 C18 96.5(3) . .
C16 C15 C20 C19 0.8(3) . .
O6 C15 C20 C19 177.3(2) . .
C18 C19 C20 C15 0.3(3) . .
O3 C19 C20 C15 -178.2(2) . .
C24 N6 C21 O5 -179.9(2) . .
C24 N6 C21 C22 -0.7(4) . .
C9 O5 C21 N6 -5.5(3) . .
C9 O5 C21 C22 175.3(2) . .
C23 N5 C22 C21 0.7(4) . .
N6 C21 C22 N5 0.0(4) . .
O5 C21 C22 N5 179.1(2) . .
C22 N5 C23 C24 -0.7(5) . .
C21 N6 C24 O6 -179.1(2) . .
C21 N6 C24 C23 0.8(4) . .
C15 O6 C24 N6 1.9(4) . .
C15 O6 C24 C23 -178.0(3) . .
N5 C23 C24 N6 -0.1(5) . .
N5 C23 C24 O6 179.8(3) . .
O05 Ag2 N7 C27 20.8(2) . .
O04 Ag2 N7 C27 -152.44(18) 4 .
N4 Ag2 N7 C27 -83.0(2) . .
N11 Ag2 N7 C27 90.1(2) 3_455 .
O05 Ag2 N7 C26 -160.07(16) . .
O04 Ag2 N7 C26 26.7(2) 4 .
N4 Ag2 N7 C26 96.20(18) . .
N11 Ag2 N7 C26 -90.69(18) 3_455 .
C28 N8 C25 O7 178.0(2) . .
C28 N8 C25 C26 -0.6(3) . .
C35 O7 C25 N8 4.1(3) . .
C35 O7 C25 C26 -177.2(2) . .
C27 N7 C26 C25 -0.3(3) . .
Ag2 N7 C26 C25 -179.49(17) . .
N8 C25 C26 N7 0.6(4) . .
O7 C25 C26 N7 -178.0(2) . .
C26 N7 C27 C28 0.1(4) . .
Ag2 N7 C27 C28 179.24(18) . .
C25 N8 C28 O8 -179.3(2) . .
C25 N8 C28 C27 0.4(4) . .
C41 O8 C28 N8 -3.0(4) . .
C41 O8 C28 C27 177.3(2) . .
N7 C27 C28 N8 -0.1(4) . .
N7 C27 C28 O8 179.5(2) . .
C32 N10 C29 C30 -0.2(3) . .
Ag1 N10 C29 C30 -175.72(17) 3 .
C31 N9 C30 O10 -178.7(2) . .
C31 N9 C30 C29 -0.4(3) . .
C37 O10 C30 N9 -15.2(3) . .
C37 O10 C30 C29 166.4(2) . .
N10 C29 C30 N9 0.9(4) . .
N10 C29 C30 O10 179.3(2) . .
C30 N9 C31 O9 178.4(2) . .
C30 N9 C31 C32 -0.8(4) . .
C43 O9 C31 N9 14.6(3) . .
C43 O9 C31 C32 -166.2(2) . .
C29 N10 C32 C31 -0.9(3) . .
Ag1 N10 C32 C31 174.78(17) 3 .
N9 C31 C32 N10 1.5(4) . .
O9 C31 C32 N10 -177.7(2) . .
C45 O11 C33 C38 -99.9(2) . .
C45 O11 C33 C34 81.2(3) . .
C38 C33 C34 C35 2.0(3) . .
O11 C33 C34 C35 -179.12(19) . .
C33 C34 C35 C36 -1.6(3) . .
C33 C34 C35 O7 -179.08(19) . .
C25 O7 C35 C34 -95.9(2) . .
C25 O7 C35 C36 86.6(3) . .
C34 C35 C36 C37 0.7(3) . .
O7 C35 C36 C37 178.11(19) . .
C35 C36 C37 C38 -0.1(3) . .
C35 C36 C37 O10 -177.76(19) . .
C30 O10 C37 C38 100.3(3) . .
C30 O10 C37 C36 -82.0(3) . .
C34 C33 C38 C37 -1.4(3) . .
O11 C33 C38 C37 179.75(19) . .
C36 C37 C38 C33 0.4(3) . .
O10 C37 C38 C33 178.07(19) . .
C48 O12 C39 C44 103.8(3) . .
C48 O12 C39 C40 -77.3(3) . .
C44 C39 C40 C41 0.0(4) . .
O12 C39 C40 C41 -178.8(2) . .
C39 C40 C41 C42 1.3(4) . .
C39 C40 C41 O8 178.9(2) . .
C28 O8 C41 C40 91.8(3) . .
C28 O8 C41 C42 -90.5(3) . .
C40 C41 C42 C43 -1.7(3) . .
O8 C41 C42 C43 -179.3(2) . .
C41 C42 C43 C44 0.8(3) . .
C41 C42 C43 O9 -179.5(2) . .
C31 O9 C43 C42 83.7(3) . .
C31 O9 C43 C44 -96.6(3) . .
C40 C39 C44 C43 -0.8(3) . .
O12 C39 C44 C43 178.0(2) . .
C42 C43 C44 C39 0.3(3) . .
O9 C43 C44 C39 -179.3(2) . .
C48 N12 C45 O11 177.6(2) . .
C48 N12 C45 C46 -1.5(4) . .
C33 O11 C45 N12 21.7(3) . .
C33 O11 C45 C46 -159.2(2) . .
C47 N11 C46 C45 0.3(4) . .
Ag2 N11 C46 C45 -163.32(19) 3_455 .
N12 C45 C46 N11 1.1(4) . .
O11 C45 C46 N11 -178.0(2) . .
C46 N11 C47 C48 -1.1(5) . .
Ag2 N11 C47 C48 162.1(2) 3_455 .
C45 N12 C48 O12 -178.5(2) . .
C45 N12 C48 C47 0.6(4) . .
C39 O12 C48 N12 -22.7(4) . .
C39 O12 C48 C47 158.2(3) . .
N11 C47 C48 N12 0.7(5) . .
N11 C47 C48 O12 179.8(3) . .
C06 C01 C02 C03 0.0 . .
C01 C02 C03 C04 0.0 . .
C02 C03 C04 C05 0.0 . .
C03 C04 C05 C06 0.0 . .
C04 C05 C06 C01 0.0 . .
C02 C01 C06 C05 0.0 . .
C09 C07 C08 C09 0.9(5) 3_455 .
C07 C08 C09 C07 -0.9(5) . 3_455
O01 N01 O03 Ag1 11.2(3) . .
O02 N01 O03 Ag1 -167.71(16) . .
N10 Ag1 O03 N01 27.53(17) 3 .
N1 Ag1 O03 N01 -136.34(15) . .
O06 N02 O04 Ag2 -177.07(18) . 4_556
O05 N02 O04 Ag2 1.6(2) . 4_556
O06 N02 O05 Ag2 3.7(3) . .
O04 N02 O05 Ag2 -175.05(18) . .
N7 Ag2 O05 N02 -29.0(2) . .
O04 Ag2 O05 N02 146.35(17) 4 .
N4 Ag2 O05 N02 68.50(17) . .
N11 Ag2 O05 N02 -105.27(17) 3_455 .
